data_7710595
loop_
_publ_author_name
'Roesky, Herbert W.'
'Nazish, Mohd'
'Ding, Yi'
'Legendre, Christina M.'
'Kumar, Arun'
'Graw, Nico'
'Schwederski, Brigitte'
'Herbst-Irmer, Regine'
'P, Parvathy'
'Parameswaran, Pattiyil'
'Stalke, Dietmar'
'Kaim, Wolfgang'

_publ_section_title
;
 High yield of a variety of silicon-boron radicals and their reactivity
;
_journal_name_full 'Dalton Transactions'
_journal_paper_doi 10.1039/D2DT01318E
_journal_year 2022
_chemical_formula_moiety 'C34 H55 B I N2 Si'
_chemical_formula_sum 'C34 H55 B I N2 Si'
_chemical_formula_weight 657.60
_space_group_crystal_system monoclinic
_space_group_IT_number 14
_space_group_name_Hall '-P 2yn'
_space_group_name_H-M_alt 'P 1 21/n 1'
_atom_sites_solution_hydrogens geom
_audit_creation_method SHELXL-2018/3
_audit_update_record
;
2021-10-05 deposited with the CCDC.	2022-06-01 downloaded from the CCDC.
;
_cell_angle_alpha 90
_cell_angle_beta 92.06(2)
_cell_angle_gamma 90
_cell_formula_units_Z 4
_cell_length_a 12.623(2)
_cell_length_b 19.291(3)
_cell_length_c 14.451(2)
_cell_measurement_reflns_used 5298
_cell_measurement_temperature 100(2)
_cell_measurement_theta_max 28.659
_cell_measurement_theta_min 2.355
_cell_volume 3516.7(9)
_computing_cell_refinement 'SAINT V8.40B'
_computing_data_collection 'APEX2 v2012.2'
_computing_data_reduction 'SAINT V8.40B'
_computing_molecular_graphics 'XP Version 5.1'
_computing_publication_material 'XP Version 5.1'
_computing_structure_refinement 'SHELXL-2018/3 (Sheldrick, 2018)'
_computing_structure_solution 'SHELXT(G.M.Sheldrick,Acta Cryst.(2015)A71,3-8)'
_diffrn_ambient_temperature 100(2)
_diffrn_measured_fraction_theta_full 0.999
_diffrn_measured_fraction_theta_max 0.997
_diffrn_measurement_device_type 'Bruker Smart APEX II Quazar'
_diffrn_measurement_method 'omega scans'
_diffrn_radiation_type MoK\a
_diffrn_radiation_wavelength 0.71073
_diffrn_reflns_av_R_equivalents 0.0727
_diffrn_reflns_av_unetI/netI 0.0495
_diffrn_reflns_Laue_measured_fraction_full 0.999
_diffrn_reflns_Laue_measured_fraction_max 0.997
_diffrn_reflns_limit_h_max 17
_diffrn_reflns_limit_h_min -17
_diffrn_reflns_limit_k_max 26
_diffrn_reflns_limit_k_min -26
_diffrn_reflns_limit_l_max 19
_diffrn_reflns_limit_l_min -19
_diffrn_reflns_number 70008
_diffrn_reflns_point_group_measured_fraction_full 0.999
_diffrn_reflns_point_group_measured_fraction_max 0.997
_diffrn_reflns_theta_full 25.242
_diffrn_reflns_theta_max 29.284
_diffrn_reflns_theta_min 1.761
_diffrn_source 'INCOATEC Microsource'
_exptl_absorpt_coefficient_mu 0.968
_exptl_absorpt_correction_T_max 0.745845
_exptl_absorpt_correction_T_min 0.663522
_exptl_absorpt_correction_type multi-scan
_exptl_crystal_colour red
_exptl_crystal_density_diffrn 1.242
_exptl_crystal_description needles
_exptl_crystal_F_000 1380
_exptl_crystal_size_max 0.255
_exptl_crystal_size_mid 0.146
_exptl_crystal_size_min 0.125
_refine_diff_density_max 0.490
_refine_diff_density_min -0.832
_refine_diff_density_rms 0.095
_refine_ls_extinction_method none
_refine_ls_goodness_of_fit_ref 1.009
_refine_ls_hydrogen_treatment constr
_refine_ls_matrix_type full
_refine_ls_number_parameters 368
_refine_ls_number_reflns 9573
_refine_ls_number_restraints 0
_refine_ls_restrained_S_all 1.009
_refine_ls_R_factor_all 0.0645
_refine_ls_R_factor_gt 0.0392
_refine_ls_shift/su_max 0.001
_refine_ls_shift/su_mean 0.000
_refine_ls_structure_factor_coef Fsqd
_refine_ls_weighting_details 'w=1/[\s^2^(Fo^2^)+(0.0251P)^2^+1.9355P] where P=(Fo^2^+2Fc^2^)/3'
_refine_ls_weighting_scheme calc
_refine_ls_wR_factor_gt 0.0659
_refine_ls_wR_factor_ref 0.0733
_reflns_Friedel_coverage 0.000
_reflns_number_gt 7404
_reflns_number_total 9573
_reflns_threshold_expression 'I > 2\s(I)'
_cod_data_source_file d2dt01318e2.cif
_cod_data_source_block 3
_cod_original_sg_symbol_H-M 'P 21/n'
_cod_database_code 7710595
_shelx_shelxl_version_number 2018/3
_shelx_space_group_comment
;
The symmetry employed for this shelxl refinement is uniquely defined
by the following loop, which should always be used as a source of
symmetry information in preference to the above space-group names.
They are only intended as comments.
;
_shelx_estimated_absorpt_t_min 0.790
_shelx_estimated_absorpt_t_max 0.889

loop_
_space_group_symop_operation_xyz
'x, y, z'
'-x+1/2, y+1/2, -z+1/2'
'-x, -y, -z'
'x-1/2, -y-1/2, z-1/2'

loop_
_atom_site_label
_atom_site_type_symbol
_atom_site_fract_x
_atom_site_fract_y
_atom_site_fract_z
_atom_site_U_iso_or_equiv
_atom_site_adp_type
_atom_site_occupancy
_atom_site_site_symmetry_order
_atom_site_calc_flag
_atom_site_refinement_flags_posn
_atom_site_refinement_flags_adp
_atom_site_refinement_flags_occupancy
_atom_site_disorder_assembly
_atom_site_disorder_group
I1 I 0.25589(2) 0.26093(2) 0.74998(2) 0.02829(5) Uani 1 1 d . . . . .
Si1 Si 0.35229(5) 0.42806(3) 0.73498(5) 0.01240(13) Uani 1 1 d . . . . .
N1 N 0.23312(19) 0.45422(12) 0.66500(16) 0.0137(5) Uani 1 1 d . . . . .
C1 C 0.4591(2) 0.49681(12) 0.72190(19) 0.0159(5) Uani 1 1 d . . . . .
B1 B 0.39334(19) 0.33245(13) 0.7391(2) 0.0153(6) Uani 1 1 d . . . . .
N2 N 0.2507(2) 0.46124(12) 0.81324(15) 0.0140(5) Uani 1 1 d . . . . .
C2 C 0.5032(2) 0.49145(16) 0.6242(2) 0.0224(6) Uani 1 1 d . . . . .
H2A H 0.447306 0.503122 0.578055 0.034 Uiso 1 1 calc R U . . .
H2B H 0.527896 0.444030 0.613631 0.034 Uiso 1 1 calc R U . . .
H2C H 0.562583 0.523768 0.618793 0.034 Uiso 1 1 calc R U . . .
C3 C 0.5519(2) 0.48354(15) 0.7913(2) 0.0218(6) Uani 1 1 d . . . . .
H3A H 0.579867 0.436764 0.781954 0.033 Uiso 1 1 calc R U . . .
H3B H 0.527071 0.487717 0.854547 0.033 Uiso 1 1 calc R U . . .
H3C H 0.607975 0.517655 0.781730 0.033 Uiso 1 1 calc R U . . .
C4 C 0.41509(19) 0.57047(12) 0.7358(2) 0.0211(6) Uani 1 1 d . . . . .
H4A H 0.469724 0.604629 0.721897 0.032 Uiso 1 1 calc R U . . .
H4B H 0.394574 0.576013 0.800166 0.032 Uiso 1 1 calc R U . . .
H4C H 0.352983 0.577578 0.694259 0.032 Uiso 1 1 calc R U . . .
C5 C 0.1938(2) 0.45558(15) 0.5674(2) 0.0166(6) Uani 1 1 d . . . . .
C6 C 0.2617(2) 0.40475(14) 0.51461(19) 0.0204(6) Uani 1 1 d . . . . .
H6A H 0.238323 0.404253 0.449208 0.031 Uiso 1 1 calc R U . . .
H6B H 0.254317 0.358203 0.540759 0.031 Uiso 1 1 calc R U . . .
H6C H 0.336128 0.419139 0.519951 0.031 Uiso 1 1 calc R U . . .
C7 C 0.0783(2) 0.43184(14) 0.5563(2) 0.0197(6) Uani 1 1 d . . . . .
H7A H 0.060013 0.424803 0.490538 0.030 Uiso 1 1 calc R U . . .
H7B H 0.031827 0.467287 0.581533 0.030 Uiso 1 1 calc R U . . .
H7C H 0.069268 0.388207 0.589884 0.030 Uiso 1 1 calc R U . . .
C8 C 0.2051(2) 0.52897(15) 0.5274(2) 0.0220(7) Uani 1 1 d . . . . .
H8A H 0.279014 0.544142 0.535167 0.033 Uiso 1 1 calc R U . . .
H8B H 0.159231 0.560954 0.560159 0.033 Uiso 1 1 calc R U . . .
H8C H 0.184421 0.528574 0.461391 0.033 Uiso 1 1 calc R U . . .
C9 C 0.2337(2) 0.46713(15) 0.91415(19) 0.0166(6) Uani 1 1 d . . . . .
C10 C 0.1692(2) 0.40519(16) 0.9462(2) 0.0284(7) Uani 1 1 d . . . . .
H10A H 0.098214 0.406674 0.916423 0.043 Uiso 1 1 calc R U . . .
H10B H 0.163228 0.407047 1.013557 0.043 Uiso 1 1 calc R U . . .
H10C H 0.204689 0.362117 0.929089 0.043 Uiso 1 1 calc R U . . .
C11 C 0.3436(2) 0.46555(15) 0.9617(2) 0.0198(6) Uani 1 1 d . . . . .
H11A H 0.380580 0.423132 0.944063 0.030 Uiso 1 1 calc R U . . .
H11B H 0.336642 0.466464 1.028977 0.030 Uiso 1 1 calc R U . . .
H11C H 0.384267 0.506045 0.942474 0.030 Uiso 1 1 calc R U . . .
C12 C 0.1800(3) 0.53561(17) 0.9384(2) 0.0267(7) Uani 1 1 d . . . . .
H12A H 0.218158 0.574181 0.910631 0.040 Uiso 1 1 calc R U . . .
H12B H 0.181162 0.541269 1.005857 0.040 Uiso 1 1 calc R U . . .
H12C H 0.106471 0.535214 0.914364 0.040 Uiso 1 1 calc R U . . .
C13 C 0.18366(17) 0.47287(10) 0.7418(2) 0.0141(5) Uani 1 1 d . . . . .
C14 C 0.07464(17) 0.50163(11) 0.7465(2) 0.0144(5) Uani 1 1 d . . . . .
C15 C -0.01029(18) 0.45773(13) 0.7627(2) 0.0195(5) Uani 1 1 d . . . . .
H15 H 0.001111 0.409411 0.770928 0.023 Uiso 1 1 calc R U . . .
C16 C -0.1119(2) 0.48512(14) 0.7666(2) 0.0268(6) Uani 1 1 d . . . . .
H16 H -0.170219 0.455518 0.777689 0.032 Uiso 1 1 calc R U . . .
C17 C -0.1279(2) 0.55532(14) 0.7544(2) 0.0278(6) Uani 1 1 d . . . . .
H17 H -0.197663 0.573693 0.756071 0.033 Uiso 1 1 calc R U . . .
C18 C -0.0439(2) 0.59906(13) 0.7398(2) 0.0243(6) Uani 1 1 d . . . . .
H18 H -0.055609 0.647458 0.732969 0.029 Uiso 1 1 calc R U . . .
C19 C 0.05815(19) 0.57241(13) 0.7352(2) 0.0192(5) Uani 1 1 d . . . . .
H19 H 0.116152 0.602361 0.724389 0.023 Uiso 1 1 calc R U . . .
C20 C 0.50792(17) 0.29872(11) 0.7341(2) 0.0139(5) Uani 1 1 d . . . . .
C21 C 0.5723(2) 0.28821(14) 0.81456(19) 0.0149(6) Uani 1 1 d . . . . .
C22 C 0.6754(2) 0.26180(14) 0.80842(18) 0.0136(5) Uani 1 1 d . . . . .
H22 H 0.717875 0.255506 0.863386 0.016 Uiso 1 1 calc R U . . .
C23 C 0.71668(18) 0.24461(12) 0.72327(19) 0.0130(5) Uani 1 1 d . . . . .
C24 C 0.6522(2) 0.25263(13) 0.64505(19) 0.0150(5) Uani 1 1 d . . . . .
H24 H 0.678524 0.239598 0.586787 0.018 Uiso 1 1 calc R U . . .
C25 C 0.5498(2) 0.27915(14) 0.6483(2) 0.0139(6) Uani 1 1 d . . . . .
C26 C 0.5309(2) 0.29926(14) 0.9105(2) 0.0166(6) Uani 1 1 d . . . . .
H26 H 0.462923 0.325721 0.903667 0.020 Uiso 1 1 calc R U . . .
C27 C 0.6060(2) 0.34078(16) 0.9743(2) 0.0268(7) Uani 1 1 d . . . . .
H27A H 0.628210 0.382910 0.942420 0.040 Uiso 1 1 calc R U . . .
H27B H 0.668504 0.312610 0.990796 0.040 Uiso 1 1 calc R U . . .
H27C H 0.569671 0.353479 1.030632 0.040 Uiso 1 1 calc R U . . .
C28 C 0.5062(3) 0.22967(16) 0.9540(2) 0.0329(8) Uani 1 1 d . . . . .
H28A H 0.451226 0.206013 0.916245 0.049 Uiso 1 1 calc R U . . .
H28B H 0.481066 0.236933 1.016588 0.049 Uiso 1 1 calc R U . . .
H28C H 0.570535 0.201170 0.957069 0.049 Uiso 1 1 calc R U . . .
C29 C 0.83063(18) 0.21772(13) 0.7212(2) 0.0177(6) Uani 1 1 d . . . . .
H29 H 0.842924 0.187517 0.776817 0.021 Uiso 1 1 calc R U . . .
C30 C 0.90798(19) 0.27866(15) 0.7300(3) 0.0298(7) Uani 1 1 d . . . . .
H30A H 0.980918 0.261193 0.730966 0.045 Uiso 1 1 calc R U . . .
H30B H 0.895909 0.303860 0.787566 0.045 Uiso 1 1 calc R U . . .
H30C H 0.896646 0.309933 0.677146 0.045 Uiso 1 1 calc R U . . .
C31 C 0.8519(2) 0.17443(15) 0.6366(2) 0.0223(6) Uani 1 1 d . . . . .
H31A H 0.800170 0.136631 0.631595 0.033 Uiso 1 1 calc R U . . .
H31B H 0.923622 0.155035 0.642312 0.033 Uiso 1 1 calc R U . . .
H31C H 0.845786 0.203575 0.581144 0.033 Uiso 1 1 calc R U . . .
C32 C 0.4812(2) 0.28191(15) 0.5600(2) 0.0186(6) Uani 1 1 d . . . . .
H32 H 0.419550 0.312728 0.572190 0.022 Uiso 1 1 calc R U . . .
C33 C 0.5370(3) 0.31194(17) 0.4772(2) 0.0272(7) Uani 1 1 d . . . . .
H33A H 0.594248 0.280715 0.459803 0.041 Uiso 1 1 calc R U . . .
H33B H 0.566762 0.357416 0.493645 0.041 Uiso 1 1 calc R U . . .
H33C H 0.486017 0.316991 0.424902 0.041 Uiso 1 1 calc R U . . .
C34 C 0.4367(2) 0.20991(16) 0.5364(2) 0.0264(7) Uani 1 1 d . . . . .
H34A H 0.391846 0.212670 0.479719 0.040 Uiso 1 1 calc R U . . .
H34B H 0.394517 0.193291 0.587456 0.040 Uiso 1 1 calc R U . . .
H34C H 0.495389 0.177724 0.526763 0.040 Uiso 1 1 calc R U . . .

loop_
_atom_site_aniso_label
_atom_site_aniso_U_11
_atom_site_aniso_U_22
_atom_site_aniso_U_33
_atom_site_aniso_U_23
_atom_site_aniso_U_13
_atom_site_aniso_U_12
I1 0.01635(7) 0.01632(7) 0.05264(12) -0.00093(12) 0.00742(10) -0.00272(6)
Si1 0.0114(3) 0.0114(3) 0.0142(4) 0.0000(3) -0.0011(3) 0.0005(2)
N1 0.0142(12) 0.0135(11) 0.0132(12) -0.0012(9) -0.0031(10) 0.0027(9)
C1 0.0182(11) 0.0135(12) 0.0156(13) 0.0017(11) -0.0032(11) -0.0027(9)
B1 0.0136(11) 0.0131(11) 0.0191(16) 0.0036(13) 0.0000(13) 0.0009(9)
N2 0.0162(11) 0.0138(11) 0.0119(11) 0.0006(9) 0.0000(9) 0.0018(10)
C2 0.0217(14) 0.0246(15) 0.0209(14) 0.0001(13) 0.0029(11) -0.0062(12)
C3 0.0173(12) 0.0231(14) 0.0248(16) -0.0010(13) -0.0040(11) -0.0069(11)
C4 0.0245(12) 0.0135(11) 0.0253(16) 0.0017(13) -0.0012(13) -0.0024(9)
C5 0.0183(13) 0.0180(14) 0.0133(14) 0.0014(11) -0.0043(11) 0.0039(11)
C6 0.0216(14) 0.0258(14) 0.0136(14) -0.0034(12) -0.0020(11) 0.0066(12)
C7 0.0182(13) 0.0205(14) 0.0200(15) -0.0040(12) -0.0061(11) 0.0024(11)
C8 0.0259(16) 0.0200(15) 0.0197(16) 0.0022(12) -0.0045(12) 0.0015(12)
C9 0.0205(15) 0.0200(13) 0.0094(13) 0.0009(11) 0.0009(11) 0.0018(11)
C10 0.0288(16) 0.0336(18) 0.0228(17) 0.0079(14) -0.0009(14) -0.0079(14)
C11 0.0236(14) 0.0206(13) 0.0149(14) -0.0008(12) -0.0022(12) 0.0020(11)
C12 0.0306(17) 0.0322(17) 0.0172(16) -0.0069(14) -0.0019(13) 0.0123(14)
C13 0.0140(9) 0.0076(9) 0.0209(14) 0.0021(11) 0.0025(12) -0.0002(7)
C14 0.0139(10) 0.0159(11) 0.0132(12) -0.0021(12) -0.0019(11) 0.0023(8)
C15 0.0174(11) 0.0169(11) 0.0240(16) -0.0012(13) -0.0022(13) -0.0011(9)
C16 0.0156(11) 0.0355(14) 0.0294(17) -0.0027(16) 0.0026(13) -0.0030(10)
C17 0.0195(11) 0.0354(14) 0.0286(17) -0.0035(16) 0.0010(14) 0.0113(10)
C18 0.0285(13) 0.0204(12) 0.0238(16) -0.0016(14) -0.0019(14) 0.0123(10)
C19 0.0215(11) 0.0162(11) 0.0199(15) -0.0009(13) 0.0007(13) 0.0027(9)
C20 0.0117(9) 0.0097(10) 0.0204(14) 0.0013(12) 0.0001(11) -0.0012(8)
C21 0.0183(14) 0.0094(12) 0.0170(15) 0.0005(10) 0.0007(11) -0.0019(10)
C22 0.0138(12) 0.0109(12) 0.0157(13) -0.0009(11) -0.0047(10) 0.0018(10)
C23 0.0105(9) 0.0089(10) 0.0198(13) -0.0012(12) 0.0020(9) -0.0011(8)
C24 0.0161(12) 0.0146(13) 0.0143(13) 0.0009(11) 0.0013(10) 0.0003(10)
C25 0.0140(12) 0.0116(13) 0.0160(14) 0.0007(11) 0.0007(11) -0.0002(10)
C26 0.0176(13) 0.0148(13) 0.0175(15) 0.0010(11) 0.0031(11) 0.0057(11)
C27 0.0308(16) 0.0309(17) 0.0188(16) -0.0059(14) -0.0002(13) 0.0072(13)
C28 0.048(2) 0.0234(17) 0.0288(18) 0.0023(15) 0.0182(16) 0.0033(15)
C29 0.0138(10) 0.0196(12) 0.0196(15) -0.0004(12) 0.0004(11) -0.0002(9)
C30 0.0144(11) 0.0364(15) 0.039(2) -0.0079(16) 0.0011(14) -0.0066(10)
C31 0.0171(13) 0.0230(14) 0.0271(17) -0.0011(13) 0.0041(13) 0.0028(11)
C32 0.0197(13) 0.0181(13) 0.0178(15) 0.0014(12) -0.0004(12) 0.0049(11)
C33 0.0352(17) 0.0295(17) 0.0169(16) 0.0045(14) 0.0001(13) 0.0022(14)
C34 0.0221(15) 0.0292(17) 0.0275(18) -0.0072(14) -0.0041(13) -0.0010(12)

loop_
_atom_type_symbol
_atom_type_description
_atom_type_scat_dispersion_real
_atom_type_scat_dispersion_imag
_atom_type_scat_source
C C 0.0033 0.0016 'International Tables Vol C Tables 4.2.6.8 and 6.1.1.4'
H H 0.0000 0.0000 'International Tables Vol C Tables 4.2.6.8 and 6.1.1.4'
B B 0.0013 0.0007 'International Tables Vol C Tables 4.2.6.8 and 6.1.1.4'
N N 0.0061 0.0033 'International Tables Vol C Tables 4.2.6.8 and 6.1.1.4'
Si Si 0.0817 0.0704 'International Tables Vol C Tables 4.2.6.8 and 6.1.1.4'
I I -0.4742 1.8119 'International Tables Vol C Tables 4.2.6.8 and 6.1.1.4'

loop_
_geom_angle_atom_site_label_1
_geom_angle_atom_site_label_2
_geom_angle_atom_site_label_3
_geom_angle
_geom_angle_site_symmetry_1
_geom_angle_site_symmetry_3
_geom_angle_publ_flag
N1 Si1 N2 70.92(10) . . ?
N1 Si1 C1 108.66(11) . . ?
N2 Si1 C1 109.12(12) . . ?
N1 Si1 B1 119.52(12) . . ?
N2 Si1 B1 120.36(12) . . ?
C1 Si1 B1 118.78(11) . . ?
N1 Si1 C13 35.63(10) . . ?
N2 Si1 C13 35.29(10) . . ?
C1 Si1 C13 113.67(10) . . ?
B1 Si1 C13 127.54(9) . . ?
C13 N1 C5 129.3(2) . . ?
C13 N1 Si1 90.83(16) . . ?
C5 N1 Si1 139.82(18) . . ?
C3 C1 C2 107.2(2) . . ?
C3 C1 C4 109.8(2) . . ?
C2 C1 C4 109.0(2) . . ?
C3 C1 Si1 110.17(17) . . ?
C2 C1 Si1 108.95(18) . . ?
C4 C1 Si1 111.64(17) . . ?
C20 B1 Si1 129.63(17) . . ?
C20 B1 I1 117.52(15) . . ?
Si1 B1 I1 112.83(11) . . ?
C13 N2 C9 129.7(2) . . ?
C13 N2 Si1 91.12(15) . . ?
C9 N2 Si1 138.8(2) . . ?
N1 C5 C6 106.9(2) . . ?
N1 C5 C7 112.3(2) . . ?
C6 C5 C7 107.8(2) . . ?
N1 C5 C8 110.0(2) . . ?
C6 C5 C8 110.0(2) . . ?
C7 C5 C8 109.7(2) . . ?
N2 C9 C11 106.2(2) . . ?
N2 C9 C10 109.6(2) . . ?
C11 C9 C10 109.5(2) . . ?
N2 C9 C12 111.8(2) . . ?
C11 C9 C12 108.5(2) . . ?
C10 C9 C12 111.1(2) . . ?
N2 C13 N1 107.13(19) . . ?
N2 C13 C14 126.2(2) . . ?
N1 C13 C14 126.6(3) . . ?
N2 C13 Si1 53.60(12) . . ?
N1 C13 Si1 53.54(13) . . ?
C14 C13 Si1 179.8(2) . . ?
C19 C14 C15 120.3(2) . . ?
C19 C14 C13 119.7(2) . . ?
C15 C14 C13 120.0(2) . . ?
C16 C15 C14 119.5(2) . . ?
C17 C16 C15 120.0(2) . . ?
C18 C17 C16 120.7(2) . . ?
C17 C18 C19 120.0(2) . . ?
C14 C19 C18 119.5(2) . . ?
C21 C20 C25 117.5(2) . . ?
C21 C20 B1 121.4(2) . . ?
C25 C20 B1 121.2(3) . . ?
C22 C21 C20 120.6(2) . . ?
C22 C21 C26 117.4(2) . . ?
C20 C21 C26 121.8(2) . . ?
C23 C22 C21 121.3(2) . . ?
C24 C23 C22 118.0(2) . . ?
C24 C23 C29 123.4(2) . . ?
C22 C23 C29 118.6(2) . . ?
C23 C24 C25 122.3(2) . . ?
C24 C25 C20 120.3(3) . . ?
C24 C25 C32 119.1(2) . . ?
C20 C25 C32 120.5(2) . . ?
C21 C26 C28 109.7(2) . . ?
C21 C26 C27 113.5(2) . . ?
C28 C26 C27 110.3(3) . . ?
C31 C29 C23 113.4(2) . . ?
C31 C29 C30 111.1(2) . . ?
C23 C29 C30 109.6(2) . . ?
C25 C32 C33 114.1(2) . . ?
C25 C32 C34 110.4(2) . . ?
C33 C32 C34 110.2(2) . . ?

loop_
_geom_bond_atom_site_label_1
_geom_bond_atom_site_label_2
_geom_bond_distance
_geom_bond_site_symmetry_2
_geom_bond_publ_flag
I1 B1 2.227(2) . ?
Si1 N1 1.852(3) . ?
Si1 N2 1.854(2) . ?
Si1 C1 1.906(2) . ?
Si1 B1 1.916(3) . ?
Si1 C13 2.303(2) . ?
N1 C13 1.342(3) . ?
N1 C5 1.479(4) . ?
C1 C3 1.536(4) . ?
C1 C2 1.539(4) . ?
C1 C4 1.542(3) . ?
B1 C20 1.590(3) . ?
N2 C13 1.331(4) . ?
N2 C9 1.486(3) . ?
C5 C6 1.525(4) . ?
C5 C7 1.530(4) . ?
C5 C8 1.538(4) . ?
C9 C11 1.526(4) . ?
C9 C10 1.527(4) . ?
C9 C12 1.531(4) . ?
C13 C14 1.488(3) . ?
C14 C19 1.390(3) . ?
C14 C15 1.392(3) . ?
C15 C16 1.390(3) . ?
C16 C17 1.380(4) . ?
C17 C18 1.378(4) . ?
C18 C19 1.390(3) . ?
C20 C21 1.409(4) . ?
C20 C25 1.417(4) . ?
C21 C22 1.403(4) . ?
C21 C26 1.515(4) . ?
C22 C23 1.393(4) . ?
C23 C24 1.378(4) . ?
C23 C29 1.530(3) . ?
C24 C25 1.392(4) . ?
C25 C32 1.518(4) . ?
C26 C28 1.519(4) . ?
C26 C27 1.526(4) . ?
C29 C31 1.513(4) . ?
C29 C30 1.530(3) . ?
C32 C33 1.525(4) . ?
C32 C34 1.532(4) . ?
